data_7225551
loop_
_publ_author_name
'Fujinaga, Noriko'
'Nishikawa, Naoki'
'Nishimura, Ryo'
'Hyodo, Kengo'
'Yamazoe, Seiji'
'Kojima, Yuko'
'Yamamoto, Kazuki'
'Tsujioka, Tsuyoshi'
'Morimoto, Masakazu'
'Yokojima, Satoshi'
'Nakamura, Shinichiro'
'Uchida, Kingo'

_publ_section_title
;
 Photoinduced topographical changes on microcrystalline surfaces of
 diarylethenes
;
_journal_issue 38
_journal_name_full CrystEngComm
_journal_page_first 7229
_journal_paper_doi 10.1039/C6CE00718J
_journal_volume 18
_journal_year 2016
_chemical_formula_sum 'C28 H22 F6 S2'
_chemical_formula_weight 536.58
_chemical_name_systematic
; 
 ? 
;
_space_group_IT_number 14
_symmetry_cell_setting monoclinic
_symmetry_space_group_name_Hall '-P 2ybc'
_symmetry_space_group_name_H-M 'P 1 21/c 1'
_atom_sites_solution_hydrogens geom
_atom_sites_solution_primary direct
_atom_sites_solution_secondary difmap
_audit_creation_method SHELXL-97
_audit_update_record
;
2015-02-18 deposited with the CCDC.
2016-06-10 downloaded from the CCDC.
;
_cell_angle_alpha 90.00
_cell_angle_beta 93.0920(10)
_cell_angle_gamma 90.00
_cell_formula_units_Z 8
_cell_length_a 21.9703(11)
_cell_length_b 10.0662(5)
_cell_length_c 21.3000(11)
_cell_measurement_reflns_used 7016
_cell_measurement_temperature 93(2)
_cell_measurement_theta_max 26.79
_cell_measurement_theta_min 2.24
_cell_volume 4703.8(4)
_computing_cell_refinement 'Bruker SMART'
_computing_data_collection 'Bruker SMART'
_computing_data_reduction 'Bruker SAINT'
_computing_molecular_graphics 'Bruker SHELXTL'
_computing_publication_material 'Bruker SHELXTL'
_computing_structure_refinement 'SHELXL-97 (Sheldrick, 1997)'
_computing_structure_solution 'SHELXS-97 (Sheldrick, 1990)'
_diffrn_ambient_temperature 93(2)
_diffrn_detector_area_resol_mean 8.366
_diffrn_measured_fraction_theta_full 0.998
_diffrn_measured_fraction_theta_max 0.998
_diffrn_measurement_device_type 'CCD area detector'
_diffrn_measurement_method 'omega scans'
_diffrn_radiation_monochromator graphite
_diffrn_radiation_source 'fine-focus sealed tube'
_diffrn_radiation_type MoK\a
_diffrn_radiation_wavelength 0.71073
_diffrn_reflns_av_R_equivalents 0.0386
_diffrn_reflns_av_sigmaI/netI 0.0353
_diffrn_reflns_limit_h_max 26
_diffrn_reflns_limit_h_min -26
_diffrn_reflns_limit_k_max 11
_diffrn_reflns_limit_k_min -11
_diffrn_reflns_limit_l_max 25
_diffrn_reflns_limit_l_min -25
_diffrn_reflns_number 33939
_diffrn_reflns_theta_full 25.03
_diffrn_reflns_theta_max 25.03
_diffrn_reflns_theta_min 0.93
_exptl_absorpt_coefficient_mu 0.291
_exptl_absorpt_correction_T_max 0.9715
_exptl_absorpt_correction_T_min 0.8926
_exptl_absorpt_correction_type empirical
_exptl_absorpt_process_details
; 
 SADABS; Sheldrick 1997 
;
_exptl_crystal_colour black
_exptl_crystal_density_diffrn 1.515
_exptl_crystal_density_method 'not measured'
_exptl_crystal_description block
_exptl_crystal_F_000 2208
_exptl_crystal_size_max 0.40
_exptl_crystal_size_mid 0.20
_exptl_crystal_size_min 0.10
_refine_diff_density_max 0.479
_refine_diff_density_min -0.243
_refine_diff_density_rms 0.059
_refine_ls_extinction_method none
_refine_ls_goodness_of_fit_ref 1.116
_refine_ls_hydrogen_treatment constr
_refine_ls_matrix_type full
_refine_ls_number_parameters 657
_refine_ls_number_reflns 8281
_refine_ls_number_restraints 0
_refine_ls_restrained_S_all 1.116
_refine_ls_R_factor_all 0.0554
_refine_ls_R_factor_gt 0.0462
_refine_ls_shift/su_max 0.001
_refine_ls_shift/su_mean 0.000
_refine_ls_structure_factor_coef Fsqd
_refine_ls_weighting_details 'calc w=1/[\s^2^(Fo^2^)+(0.0400P)^2^+4.3369P] where P=(Fo^2^+2Fc^2^)/3'
_refine_ls_weighting_scheme calc
_refine_ls_wR_factor_gt 0.1006
_refine_ls_wR_factor_ref 0.1056
_reflns_number_gt 7263
_reflns_number_total 8281
_reflns_threshold_expression >2sigma(I)
_cod_data_source_file c6ce00718j2.cif
_cod_data_source_block ku82
_cod_depositor_comments
;
The following automatic conversions were performed:

'_symmetry_cell_setting' value 'Monoclinic' changed to 'monoclinic'
according to
/usr/data/users/saulius/crontab/automatic-downloads/rss-feeds/RSC/lib/dictionaries/cif_core.dic
dictionary named 'cif_core.dic' version 2.4.2 from 2011-04-26.

Automatic conversion script
Id: cif_fix_values 4268 2015-11-12 08:31:59Z antanas 

 Adding full bibliography for 7225550--7225551.cif.
;
_cod_original_sg_symbol_H-M P2(1)/c
_cod_database_code 7225551

loop_
_symmetry_equiv_pos_as_xyz
'x, y, z'
'-x, y+1/2, -z+1/2'
'-x, -y, -z'
'x, -y-1/2, z-1/2'

loop_
_atom_site_label
_atom_site_type_symbol
_atom_site_fract_x
_atom_site_fract_y
_atom_site_fract_z
_atom_site_U_iso_or_equiv
_atom_site_adp_type
_atom_site_occupancy
_atom_site_symmetry_multiplicity
_atom_site_calc_flag
_atom_site_refinement_flags
C51 C 0.22966(10) 0.2312(2) 0.64180(10) 0.0146(5) Uani 1 1 d .
C1 C 0.15159(11) -0.1392(3) 0.80215(12) 0.0202(6) Uani 1 1 d .
H1A H 0.1614 -0.1456 0.7579 0.030 Uiso 1 1 calc R
H1B H 0.1079 -0.1546 0.8058 0.030 Uiso 1 1 calc R
H1C H 0.1748 -0.2062 0.8267 0.030 Uiso 1 1 calc R
C2 C 0.16820(11) -0.0012(2) 0.82706(11) 0.0151(5) Uani 1 1 d .
H2 H 0.1427 0.0633 0.8014 0.018 Uiso 1 1 calc R
C3 C 0.23447(11) 0.0272(3) 0.81321(12) 0.0223(6) Uani 1 1 d .
H3A H 0.2616 -0.0213 0.8432 0.033 Uiso 1 1 calc R
H3B H 0.2424 0.1227 0.8172 0.033 Uiso 1 1 calc R
H3C H 0.2419 -0.0016 0.7703 0.033 Uiso 1 1 calc R
C4 C 0.15071(10) 0.0178(2) 0.89769(11) 0.0136(5) Uani 1 1 d .
C5 C 0.08318(10) -0.0190(2) 0.90023(10) 0.0130(5) Uani 1 1 d .
C6 C 0.07456(11) -0.1542(2) 0.92283(11) 0.0148(5) Uani 1 1 d .
C7 C 0.02193(11) -0.2331(2) 0.91876(11) 0.0187(5) Uani 1 1 d .
H7 H -0.0152 -0.1981 0.9009 0.022 Uiso 1 1 calc R
C8 C 0.02448(12) -0.3623(3) 0.94100(12) 0.0210(6) Uani 1 1 d .
H8 H -0.0111 -0.4161 0.9379 0.025 Uiso 1 1 calc R
C9 C 0.07839(11) -0.4141(2) 0.96770(11) 0.0203(6) Uani 1 1 d .
H9 H 0.0792 -0.5029 0.9829 0.024 Uiso 1 1 calc R
C10 C 0.13092(11) -0.3385(2) 0.97259(11) 0.0179(5) Uani 1 1 d .
H10 H 0.1677 -0.3740 0.9912 0.021 Uiso 1 1 calc R
C11 C 0.12870(11) -0.2090(2) 0.94949(11) 0.0148(5) Uani 1 1 d .
C12 C 0.13114(11) 0.1775(2) 0.98971(11) 0.0159(5) Uani 1 1 d .
H12A H 0.1403 0.2672 1.0055 0.024 Uiso 1 1 calc R
H12B H 0.1500 0.1119 1.0187 0.024 Uiso 1 1 calc R
H12C H 0.0869 0.1643 0.9867 0.024 Uiso 1 1 calc R
C13 C 0.13406(11) 0.4705(2) 0.81360(11) 0.0176(5) Uani 1 1 d .
H13A H 0.1084 0.5333 0.8354 0.026 Uiso 1 1 calc R
H13B H 0.1101 0.4291 0.7788 0.026 Uiso 1 1 calc R
H13C H 0.1688 0.5179 0.7971 0.026 Uiso 1 1 calc R
C14 C 0.15676(10) 0.1606(2) 0.92400(11) 0.0130(5) Uani 1 1 d .
C15 C 0.12142(10) 0.2528(2) 0.87804(10) 0.0128(5) Uani 1 1 d .
C16 C 0.15696(11) 0.3651(2) 0.85882(11) 0.0150(5) Uani 1 1 d .
C17 C 0.21606(10) 0.3589(2) 0.88208(11) 0.0141(5) Uani 1 1 d .
C18 C 0.26726(10) 0.4499(2) 0.86989(11) 0.0148(5) Uani 1 1 d .
C19 C 0.26422(11) 0.5847(2) 0.88276(11) 0.0175(5) Uani 1 1 d .
H19 H 0.2279 0.6214 0.8978 0.021 Uiso 1 1 calc R
C20 C 0.31388(12) 0.6662(3) 0.87371(12) 0.0217(6) Uani 1 1 d .
H20 H 0.3117 0.7580 0.8836 0.026 Uiso 1 1 calc R
C21 C 0.36646(11) 0.6148(3) 0.85044(12) 0.0212(6) Uani 1 1 d .
H21 H 0.4002 0.6711 0.8439 0.025 Uiso 1 1 calc R
C22 C 0.36946(11) 0.4810(3) 0.83681(12) 0.0217(6) Uani 1 1 d .
H22 H 0.4053 0.4456 0.8201 0.026 Uiso 1 1 calc R
C23 C 0.32089(11) 0.3982(2) 0.84724(12) 0.0190(5) Uani 1 1 d .
H23 H 0.3240 0.3057 0.8390 0.023 Uiso 1 1 calc R
C24 C 0.04352(10) 0.0770(2) 0.88044(10) 0.0137(5) Uani 1 1 d .
C25 C -0.02422(11) 0.0685(2) 0.87206(11) 0.0164(5) Uani 1 1 d .
C26 C -0.04512(11) 0.2101(3) 0.85504(11) 0.0175(5) Uani 1 1 d .
C27 C 0.01118(11) 0.2771(2) 0.82817(11) 0.0158(5) Uani 1 1 d .
C28 C 0.06389(10) 0.2101(2) 0.86209(11) 0.0138(5) Uani 1 1 d .
C29 C 0.34524(12) 0.8304(3) 0.70493(12) 0.0209(6) Uani 1 1 d .
H29A H 0.3377 0.8384 0.7497 0.031 Uiso 1 1 calc R
H29B H 0.3208 0.8964 0.6810 0.031 Uiso 1 1 calc R
H29C H 0.3886 0.8458 0.6988 0.031 Uiso 1 1 calc R
C30 C 0.32767(11) 0.6912(2) 0.68202(11) 0.0162(5) Uani 1 1 d .
H30 H 0.3538 0.6277 0.7075 0.019 Uiso 1 1 calc R
C31 C 0.26189(11) 0.6645(3) 0.69852(12) 0.0238(6) Uani 1 1 d .
H31A H 0.2339 0.7086 0.6678 0.036 Uiso 1 1 calc R
H31B H 0.2554 0.6993 0.7406 0.036 Uiso 1 1 calc R
H31C H 0.2542 0.5686 0.6978 0.036 Uiso 1 1 calc R
C32 C 0.34273(11) 0.6690(2) 0.61116(11) 0.0147(5) Uani 1 1 d .
C33 C 0.40997(10) 0.7056(2) 0.60574(10) 0.0140(5) Uani 1 1 d .
C34 C 0.41755(11) 0.8402(2) 0.58187(11) 0.0148(5) Uani 1 1 d .
C35 C 0.46922(11) 0.9211(2) 0.58510(11) 0.0190(5) Uani 1 1 d .
H35 H 0.5064 0.8888 0.6043 0.023 Uiso 1 1 calc R
C36 C 0.46641(12) 1.0482(2) 0.56041(12) 0.0213(6) Uani 1 1 d .
H36 H 0.5015 1.1036 0.5634 0.026 Uiso 1 1 calc R
C37 C 0.41277(12) 1.0951(3) 0.53129(12) 0.0220(6) Uani 1 1 d .
H37 H 0.4117 1.1816 0.5134 0.026 Uiso 1 1 calc R
C38 C 0.36072(12) 1.0176(2) 0.52786(11) 0.0195(5) Uani 1 1 d .
H38 H 0.3240 1.0501 0.5079 0.023 Uiso 1 1 calc R
C39 C 0.36329(11) 0.8915(2) 0.55411(11) 0.0164(5) Uani 1 1 d .
C40 C 0.45042(10) 0.6098(2) 0.62365(11) 0.0140(5) Uani 1 1 d .
C41 C 0.51850(11) 0.6174(3) 0.62669(11) 0.0188(5) Uani 1 1 d .
C42 C 0.53957(11) 0.4746(3) 0.64066(12) 0.0215(6) Uani 1 1 d .
C43 C 0.48643(11) 0.4099(2) 0.67319(11) 0.0164(5) Uani 1 1 d .
C44 C 0.43167(10) 0.4772(2) 0.64347(11) 0.0144(5) Uani 1 1 d .
C45 C 0.35692(11) 0.5045(2) 0.51948(11) 0.0176(5) Uani 1 1 d .
H45A H 0.3508 0.4115 0.5071 0.026 Uiso 1 1 calc R
H45B H 0.4003 0.5269 0.5184 0.026 Uiso 1 1 calc R
H45C H 0.3332 0.5621 0.4903 0.026 Uiso 1 1 calc R
C46 C 0.36507(11) 0.2115(2) 0.69316(11) 0.0170(5) Uani 1 1 d .
H46A H 0.3888 0.1489 0.6690 0.025 Uiso 1 1 calc R
H46B H 0.3315 0.1642 0.7118 0.025 Uiso 1 1 calc R
H46C H 0.3915 0.2512 0.7266 0.025 Uiso 1 1 calc R
C47 C 0.33564(10) 0.5250(2) 0.58684(11) 0.0147(5) Uani 1 1 d .
C48 C 0.37362(11) 0.4338(2) 0.63089(11) 0.0139(5) Uani 1 1 d .
C49 C 0.33977(11) 0.3189(2) 0.65033(11) 0.0149(5) Uani 1 1 d .
C50 C 0.27994(11) 0.3246(2) 0.63037(11) 0.0149(5) Uani 1 1 d .
C52 C 0.23329(11) 0.0974(2) 0.62609(11) 0.0178(5) Uani 1 1 d .
H52 H 0.2697 0.0630 0.6102 0.021 Uiso 1 1 calc R
C53 C 0.18393(11) 0.0142(3) 0.63356(12) 0.0211(6) Uani 1 1 d .
H53 H 0.1865 -0.0770 0.6224 0.025 Uiso 1 1 calc R
C54 C 0.13093(11) 0.0632(3) 0.65721(12) 0.0208(6) Uani 1 1 d .
H54 H 0.0972 0.0059 0.6621 0.025 Uiso 1 1 calc R
C55 C 0.12720(11) 0.1957(3) 0.67363(12) 0.0202(6) Uani 1 1 d .
H55 H 0.0911 0.2292 0.6906 0.024 Uiso 1 1 calc R
C56 C 0.17600(11) 0.2794(3) 0.66536(11) 0.0186(5) Uani 1 1 d .
H56 H 0.1729 0.3708 0.6759 0.022 Uiso 1 1 calc R
F1 F -0.05246(6) 0.02511(14) 0.92323(7) 0.0230(3) Uani 1 1 d .
F2 F -0.04291(6) -0.01549(14) 0.82418(7) 0.0230(3) Uani 1 1 d .
F3 F -0.05825(7) 0.27509(15) 0.90779(7) 0.0276(4) Uani 1 1 d .
F4 F -0.09492(6) 0.21336(15) 0.81574(7) 0.0275(4) Uani 1 1 d .
F5 F 0.00809(6) 0.41005(13) 0.83528(7) 0.0230(3) Uani 1 1 d .
F6 F 0.00891(6) 0.25431(15) 0.76473(6) 0.0226(3) Uani 1 1 d .
F7 F 0.54254(6) 0.66250(14) 0.57319(7) 0.0246(3) Uani 1 1 d .
F8 F 0.54127(7) 0.69880(15) 0.67356(7) 0.0278(4) Uani 1 1 d .
F9 F 0.54648(7) 0.41014(15) 0.58577(7) 0.0322(4) Uani 1 1 d .
F10 F 0.59308(6) 0.46851(16) 0.67401(8) 0.0353(4) Uani 1 1 d .
F11 F 0.48887(6) 0.27590(14) 0.66648(7) 0.0240(3) Uani 1 1 d .
F12 F 0.49390(6) 0.43378(15) 0.73644(6) 0.0247(3) Uani 1 1 d .
S1 S 0.19233(3) -0.10300(6) 0.94859(3) 0.01498(14) Uani 1 1 d .
S2 S 0.23526(3) 0.22421(6) 0.93093(3) 0.01483(14) Uani 1 1 d .
S3 S 0.29988(3) 0.78531(6) 0.55860(3) 0.01611(14) Uani 1 1 d .
S4 S 0.25749(3) 0.46167(6) 0.58497(3) 0.01517(14) Uani 1 1 d .

loop_
_atom_site_aniso_label
_atom_site_aniso_U_11
_atom_site_aniso_U_22
_atom_site_aniso_U_33
_atom_site_aniso_U_23
_atom_site_aniso_U_13
_atom_site_aniso_U_12
C51 0.0152(12) 0.0176(13) 0.0107(11) 0.0028(10) -0.0020(9) -0.0005(10)
C1 0.0221(13) 0.0212(14) 0.0173(13) -0.0044(11) 0.0015(10) -0.0005(11)
C2 0.0165(13) 0.0142(13) 0.0145(12) 0.0006(10) 0.0005(10) 0.0022(10)
C3 0.0225(14) 0.0228(14) 0.0222(14) -0.0044(11) 0.0072(11) -0.0024(11)
C4 0.0131(12) 0.0110(12) 0.0161(12) 0.0015(9) -0.0032(9) 0.0012(9)
C5 0.0156(12) 0.0153(12) 0.0081(11) -0.0030(9) 0.0016(9) -0.0024(10)
C6 0.0187(13) 0.0147(13) 0.0112(12) -0.0026(10) 0.0016(9) 0.0016(10)
C7 0.0185(13) 0.0183(13) 0.0192(13) -0.0022(10) 0.0015(10) -0.0003(10)
C8 0.0222(14) 0.0190(13) 0.0224(14) -0.0021(11) 0.0071(11) -0.0059(11)
C9 0.0280(15) 0.0127(13) 0.0212(13) 0.0020(10) 0.0093(11) -0.0012(11)
C10 0.0234(14) 0.0169(13) 0.0139(12) 0.0010(10) 0.0048(10) 0.0020(11)
C11 0.0185(13) 0.0144(13) 0.0118(12) -0.0034(10) 0.0021(10) -0.0015(10)
C12 0.0156(12) 0.0148(13) 0.0172(13) -0.0006(10) -0.0014(10) -0.0009(10)
C13 0.0183(13) 0.0169(13) 0.0175(13) 0.0044(10) 0.0011(10) -0.0009(10)
C14 0.0114(11) 0.0106(12) 0.0167(12) -0.0002(9) -0.0019(9) -0.0010(9)
C15 0.0148(12) 0.0103(12) 0.0133(12) -0.0019(9) 0.0009(9) 0.0026(9)
C16 0.0179(13) 0.0129(12) 0.0143(12) -0.0023(10) 0.0020(10) 0.0028(10)
C17 0.0160(12) 0.0105(12) 0.0160(12) -0.0021(10) 0.0019(10) 0.0012(10)
C18 0.0157(12) 0.0154(13) 0.0128(12) 0.0028(10) -0.0032(9) 0.0008(10)
C19 0.0171(13) 0.0165(13) 0.0190(13) 0.0009(10) 0.0025(10) 0.0024(10)
C20 0.0271(15) 0.0137(13) 0.0241(14) 0.0000(11) -0.0012(11) -0.0016(11)
C21 0.0174(13) 0.0230(15) 0.0231(14) 0.0075(11) -0.0002(10) -0.0058(11)
C22 0.0145(13) 0.0259(15) 0.0250(14) 0.0014(11) 0.0031(10) 0.0016(11)
C23 0.0184(13) 0.0149(13) 0.0239(14) -0.0020(10) 0.0011(10) 0.0008(10)
C24 0.0151(12) 0.0146(12) 0.0116(12) -0.0015(9) 0.0019(9) 0.0001(10)
C25 0.0165(13) 0.0187(13) 0.0137(12) 0.0009(10) -0.0001(10) -0.0017(10)
C26 0.0134(12) 0.0228(14) 0.0161(12) 0.0024(10) -0.0010(10) 0.0027(10)
C27 0.0167(13) 0.0144(13) 0.0164(12) 0.0016(10) 0.0003(10) 0.0023(10)
C28 0.0145(12) 0.0134(12) 0.0135(12) -0.0008(9) 0.0002(9) 0.0037(10)
C29 0.0239(14) 0.0209(14) 0.0181(13) -0.0037(11) 0.0032(11) -0.0011(11)
C30 0.0184(13) 0.0151(13) 0.0149(12) -0.0003(10) -0.0007(10) 0.0015(10)
C31 0.0220(14) 0.0268(15) 0.0231(14) -0.0061(11) 0.0068(11) -0.0030(11)
C32 0.0171(12) 0.0109(12) 0.0161(12) 0.0039(10) -0.0012(10) 0.0009(10)
C33 0.0160(12) 0.0150(13) 0.0108(11) -0.0032(10) 0.0002(9) -0.0011(10)
C34 0.0179(13) 0.0128(12) 0.0139(12) -0.0019(10) 0.0039(10) -0.0002(10)
C35 0.0206(13) 0.0190(13) 0.0175(13) -0.0006(10) 0.0025(10) -0.0011(11)
C36 0.0255(14) 0.0171(13) 0.0219(14) -0.0029(11) 0.0081(11) -0.0059(11)
C37 0.0313(15) 0.0130(13) 0.0225(14) 0.0016(11) 0.0086(11) -0.0017(11)
C38 0.0270(14) 0.0157(13) 0.0159(13) 0.0034(10) 0.0028(11) 0.0032(11)
C39 0.0202(13) 0.0135(13) 0.0157(12) -0.0015(10) 0.0031(10) -0.0010(10)
C40 0.0138(12) 0.0146(13) 0.0135(12) -0.0010(10) -0.0006(9) -0.0005(10)
C41 0.0185(13) 0.0206(14) 0.0171(13) 0.0012(10) 0.0002(10) -0.0025(11)
C42 0.0142(13) 0.0234(14) 0.0269(14) 0.0056(11) 0.0018(11) 0.0024(11)
C43 0.0160(13) 0.0155(13) 0.0175(13) 0.0017(10) -0.0001(10) -0.0001(10)
C44 0.0159(12) 0.0128(12) 0.0145(12) -0.0007(10) 0.0010(9) 0.0020(10)
C45 0.0206(13) 0.0151(13) 0.0170(13) -0.0028(10) 0.0003(10) -0.0014(10)
C46 0.0160(12) 0.0154(13) 0.0193(13) 0.0027(10) -0.0008(10) -0.0003(10)
C47 0.0102(12) 0.0161(13) 0.0178(12) 0.0010(10) -0.0002(9) -0.0005(10)
C48 0.0175(13) 0.0114(12) 0.0129(12) -0.0010(9) 0.0021(9) 0.0032(10)
C49 0.0165(13) 0.0144(12) 0.0140(12) -0.0021(10) 0.0020(10) 0.0000(10)
C50 0.0181(13) 0.0111(12) 0.0157(12) -0.0005(9) 0.0020(10) 0.0015(10)
C52 0.0169(13) 0.0165(13) 0.0201(13) 0.0002(10) 0.0010(10) 0.0026(10)
C53 0.0241(14) 0.0134(13) 0.0257(14) 0.0002(11) -0.0002(11) -0.0014(11)
C54 0.0153(13) 0.0216(14) 0.0253(14) 0.0051(11) -0.0023(10) -0.0059(11)
C55 0.0147(13) 0.0229(14) 0.0233(14) 0.0044(11) 0.0041(10) 0.0008(11)
C56 0.0216(13) 0.0161(13) 0.0181(13) -0.0005(10) -0.0002(10) 0.0006(11)
F1 0.0186(7) 0.0272(8) 0.0239(8) 0.0081(6) 0.0061(6) 0.0008(6)
F2 0.0209(8) 0.0227(8) 0.0246(8) -0.0050(6) -0.0067(6) -0.0037(6)
F3 0.0325(9) 0.0240(8) 0.0275(8) -0.0003(7) 0.0130(7) 0.0075(7)
F4 0.0138(7) 0.0333(9) 0.0346(9) 0.0131(7) -0.0074(6) -0.0002(6)
F5 0.0182(7) 0.0140(8) 0.0368(9) 0.0031(6) 0.0002(6) 0.0039(6)
F6 0.0202(8) 0.0328(9) 0.0146(7) 0.0041(6) -0.0004(6) 0.0015(6)
F7 0.0202(8) 0.0251(8) 0.0294(8) 0.0095(7) 0.0096(6) 0.0015(6)
F8 0.0208(8) 0.0292(9) 0.0324(9) -0.0008(7) -0.0071(7) -0.0060(7)
F9 0.0372(9) 0.0258(9) 0.0354(9) 0.0047(7) 0.0197(7) 0.0088(7)
F10 0.0128(8) 0.0368(10) 0.0554(11) 0.0222(8) -0.0059(7) -0.0008(7)
F11 0.0186(8) 0.0150(8) 0.0386(9) 0.0040(7) 0.0029(7) 0.0035(6)
F12 0.0213(8) 0.0334(9) 0.0189(8) 0.0052(6) -0.0033(6) -0.0006(7)
S1 0.0156(3) 0.0116(3) 0.0174(3) 0.0009(2) -0.0028(2) 0.0007(2)
S2 0.0127(3) 0.0125(3) 0.0189(3) 0.0019(2) -0.0025(2) -0.0009(2)
S3 0.0162(3) 0.0123(3) 0.0195(3) 0.0029(2) -0.0026(2) 0.0006(2)
S4 0.0129(3) 0.0135(3) 0.0188(3) 0.0024(2) -0.0021(2) -0.0012(2)

loop_
_atom_type_symbol
_atom_type_description
_atom_type_scat_dispersion_real
_atom_type_scat_dispersion_imag
_atom_type_scat_source
C C 0.0033 0.0016 'International Tables Vol C Tables 4.2.6.8 and 6.1.1.4'
H H 0.0000 0.0000 'International Tables Vol C Tables 4.2.6.8 and 6.1.1.4'
F F 0.0171 0.0103 'International Tables Vol C Tables 4.2.6.8 and 6.1.1.4'
S S 0.1246 0.1234 'International Tables Vol C Tables 4.2.6.8 and 6.1.1.4'

loop_
_geom_angle_atom_site_label_1
_geom_angle_atom_site_label_2
_geom_angle_atom_site_label_3
_geom_angle
C52 C51 C56 119.0(2)
C52 C51 C50 121.5(2)
C56 C51 C50 119.4(2)
C2 C1 H1A 109.5
C2 C1 H1B 109.5
H1A C1 H1B 109.5
C2 C1 H1C 109.5
H1A C1 H1C 109.5
H1B C1 H1C 109.5
C1 C2 C3 108.4(2)
C1 C2 C4 111.99(19)
C3 C2 C4 116.3(2)
C1 C2 H2 106.5
C3 C2 H2 106.5
C4 C2 H2 106.5
C2 C3 H3A 109.5
C2 C3 H3B 109.5
H3A C3 H3B 109.5
C2 C3 H3C 109.5
H3A C3 H3C 109.5
H3B C3 H3C 109.5
C5 C4 C14 106.05(18)
C5 C4 C2 106.81(18)
C14 C4 C2 115.83(19)
C5 C4 S1 105.70(15)
C14 C4 S1 111.76(16)
C2 C4 S1 109.99(15)
C24 C5 C6 132.5(2)
C24 C5 C4 115.1(2)
C6 C5 C4 112.3(2)
C7 C6 C11 118.7(2)
C7 C6 C5 129.0(2)
C11 C6 C5 112.2(2)
C8 C7 C6 119.6(2)
C8 C7 H7 120.2
C6 C7 H7 120.2
C7 C8 C9 120.7(2)
C7 C8 H8 119.6
C9 C8 H8 119.6
C10 C9 C8 121.0(2)
C10 C9 H9 119.5
C8 C9 H9 119.5
C9 C10 C11 118.4(2)
C9 C10 H10 120.8
C11 C10 H10 120.8
C10 C11 C6 121.6(2)
C10 C11 S1 123.94(19)
C6 C11 S1 114.46(18)
C14 C12 H12A 109.5
C14 C12 H12B 109.5
H12A C12 H12B 109.5
C14 C12 H12C 109.5
H12A C12 H12C 109.5
H12B C12 H12C 109.5
C16 C13 H13A 109.5
C16 C13 H13B 109.5
H13A C13 H13B 109.5
C16 C13 H13C 109.5
H13A C13 H13C 109.5
H13B C13 H13C 109.5
C15 C14 C4 107.55(18)
C15 C14 C12 108.37(18)
C4 C14 C12 113.74(19)
C15 C14 S2 106.35(15)
C4 C14 S2 114.53(16)
C12 C14 S2 105.94(15)
C28 C15 C16 133.2(2)
C28 C15 C14 113.6(2)
C16 C15 C14 113.11(19)
C17 C16 C15 112.2(2)
C17 C16 C13 123.0(2)
C15 C16 C13 124.5(2)
C16 C17 C18 128.5(2)
C16 C17 S2 116.50(18)
C18 C17 S2 114.97(17)
C19 C18 C23 118.9(2)
C19 C18 C17 121.6(2)
C23 C18 C17 119.5(2)
C20 C19 C18 120.3(2)
C20 C19 H19 119.8
C18 C19 H19 119.8
C21 C20 C19 120.5(2)
C21 C20 H20 119.7
C19 C20 H20 119.7
C22 C21 C20 119.4(2)
C22 C21 H21 120.3
C20 C21 H21 120.3
C21 C22 C23 120.6(2)
C21 C22 H22 119.7
C23 C22 H22 119.7
C22 C23 C18 120.2(2)
C22 C23 H23 119.9
C18 C23 H23 119.9
C5 C24 C28 122.2(2)
C5 C24 C25 128.2(2)
C28 C24 C25 109.6(2)
F1 C25 F2 105.53(18)
F1 C25 C24 114.79(19)
F2 C25 C24 112.42(19)
F1 C25 C26 110.19(19)
F2 C25 C26 108.87(19)
C24 C25 C26 105.00(19)
F4 C26 F3 107.75(19)
F4 C26 C25 113.2(2)
F3 C26 C25 109.22(19)
F4 C26 C27 113.60(19)
F3 C26 C27 108.0(2)
C25 C26 C27 104.91(19)
F5 C27 F6 106.11(18)
F5 C27 C28 115.9(2)
F6 C27 C28 112.86(19)
F5 C27 C26 110.18(19)
F6 C27 C26 107.77(19)
C28 C27 C26 103.85(19)
C15 C28 C24 120.9(2)
C15 C28 C27 131.6(2)
C24 C28 C27 107.5(2)
C30 C29 H29A 109.5
C30 C29 H29B 109.5
H29A C29 H29B 109.5
C30 C29 H29C 109.5
H29A C29 H29C 109.5
H29B C29 H29C 109.5
C29 C30 C31 108.3(2)
C29 C30 C32 111.89(19)
C31 C30 C32 116.4(2)
C29 C30 H30 106.6
C31 C30 H30 106.6
C32 C30 H30 106.6
C30 C31 H31A 109.5
C30 C31 H31B 109.5
H31A C31 H31B 109.5
C30 C31 H31C 109.5
H31A C31 H31C 109.5
H31B C31 H31C 109.5
C33 C32 C47 106.30(18)
C33 C32 C30 106.90(18)
C47 C32 C30 115.51(19)
C33 C32 S3 105.32(15)
C47 C32 S3 110.70(16)
C30 C32 S3 111.38(16)
C40 C33 C34 132.4(2)
C40 C33 C32 115.4(2)
C34 C33 C32 112.2(2)
C35 C34 C39 118.5(2)
C35 C34 C33 129.2(2)
C39 C34 C33 112.2(2)
C36 C35 C34 120.1(2)
C36 C35 H35 120.0
C34 C35 H35 120.0
C35 C36 C37 120.3(2)
C35 C36 H36 119.8
C37 C36 H36 119.8
C38 C37 C36 120.8(2)
C38 C37 H37 119.6
C36 C37 H37 119.6
C37 C38 C39 118.7(2)
C37 C38 H38 120.7
C39 C38 H38 120.7
C38 C39 C34 121.5(2)
C38 C39 S3 124.2(2)
C34 C39 S3 114.28(18)
C33 C40 C44 122.7(2)
C33 C40 C41 128.0(2)
C44 C40 C41 109.3(2)
F7 C41 F8 105.57(19)
F7 C41 C40 114.4(2)
F8 C41 C40 112.86(19)
F7 C41 C42 110.4(2)
F8 C41 C42 109.0(2)
C40 C41 C42 104.6(2)
F10 C42 F9 107.4(2)
F10 C42 C41 113.1(2)
F9 C42 C41 109.2(2)
F10 C42 C43 114.1(2)
F9 C42 C43 108.1(2)
C41 C42 C43 104.86(19)
F11 C43 F12 105.94(18)
F11 C43 C44 116.2(2)
F12 C43 C44 112.88(19)
F11 C43 C42 109.82(19)
F12 C43 C42 108.40(19)
C44 C43 C42 103.37(19)
C48 C44 C40 120.7(2)
C48 C44 C43 131.6(2)
C40 C44 C43 107.6(2)
C47 C45 H45A 109.5
C47 C45 H45B 109.5
H45A C45 H45B 109.5
C47 C45 H45C 109.5
H45A C45 H45C 109.5
H45B C45 H45C 109.5
C49 C46 H46A 109.5
C49 C46 H46B 109.5
H46A C46 H46B 109.5
C49 C46 H46C 109.5
H46A C46 H46C 109.5
H46B C46 H46C 109.5
C48 C47 C32 108.42(19)
C48 C47 C45 107.89(19)
C32 C47 C45 113.97(19)
C48 C47 S4 106.56(16)
C32 C47 S4 114.31(16)
C45 C47 S4 105.28(16)
C44 C48 C49 133.7(2)
C44 C48 C47 113.8(2)
C49 C48 C47 112.6(2)
C50 C49 C48 112.3(2)
C50 C49 C46 122.7(2)
C48 C49 C46 124.7(2)
C49 C50 C51 129.7(2)
C49 C50 S4 116.56(18)
C51 C50 S4 113.78(17)
C53 C52 C51 120.2(2)
C53 C52 H52 119.9
C51 C52 H52 119.9
C54 C53 C52 120.3(2)
C54 C53 H53 119.9
C52 C53 H53 119.9
C55 C54 C53 119.9(2)
C55 C54 H54 120.0
C53 C54 H54 120.0
C56 C55 C54 119.9(2)
C56 C55 H55 120.0
C54 C55 H55 120.0
C55 C56 C51 120.7(2)
C55 C56 H56 119.7
C51 C56 H56 119.7
C11 S1 C4 92.13(11)
C17 S2 C14 91.56(11)
C39 S3 C32 92.21(11)
C50 S4 C47 91.52(11)

loop_
_geom_bond_atom_site_label_1
_geom_bond_atom_site_label_2
_geom_bond_distance
C51 C52 1.391(3)
C51 C56 1.393(3)
C51 C50 1.481(3)
C1 C2 1.525(3)
C1 H1A 0.9800
C1 H1B 0.9800
C1 H1C 0.9800
C2 C3 1.528(3)
C2 C4 1.584(3)
C2 H2 1.0000
C3 H3A 0.9800
C3 H3B 0.9800
C3 H3C 0.9800
C4 C5 1.533(3)
C4 C14 1.546(3)
C4 S1 1.839(2)
C5 C24 1.353(3)
C5 C6 1.459(3)
C6 C7 1.402(3)
C6 C11 1.403(3)
C7 C8 1.385(4)
C7 H7 0.9500
C8 C9 1.388(4)
C8 H8 0.9500
C9 C10 1.381(3)
C9 H9 0.9500
C10 C11 1.394(3)
C10 H10 0.9500
C11 S1 1.759(2)
C12 C14 1.546(3)
C12 H12A 0.9800
C12 H12B 0.9800
C12 H12C 0.9800
C13 C16 1.501(3)
C13 H13A 0.9800
C13 H13B 0.9800
C13 H13C 0.9800
C14 C15 1.530(3)
C14 S2 1.838(2)
C15 C28 1.361(3)
C15 C16 1.446(3)
C16 C17 1.366(3)
C17 C18 1.484(3)
C17 S2 1.747(2)
C18 C19 1.387(3)
C18 C23 1.398(3)
C19 C20 1.387(3)
C19 H19 0.9500
C20 C21 1.382(4)
C20 H20 0.9500
C21 C22 1.380(4)
C21 H21 0.9500
C22 C23 1.382(3)
C22 H22 0.9500
C23 H23 0.9500
C24 C28 1.472(3)
C24 C25 1.492(3)
C25 F1 1.355(3)
C25 F2 1.371(3)
C25 C26 1.535(3)
C26 F4 1.342(3)
C26 F3 1.345(3)
C26 C27 1.545(3)
C27 F5 1.349(3)
C27 F6 1.369(3)
C27 C28 1.492(3)
C29 C30 1.527(3)
C29 H29A 0.9800
C29 H29B 0.9800
C29 H29C 0.9800
C30 C31 1.529(3)
C30 C32 1.578(3)
C30 H30 1.0000
C31 H31A 0.9800
C31 H31B 0.9800
C31 H31C 0.9800
C32 C33 1.533(3)
C32 C47 1.545(3)
C32 S3 1.843(2)
C33 C40 1.353(3)
C33 C34 1.460(3)
C34 C35 1.396(3)
C34 C39 1.400(3)
C35 C36 1.384(4)
C35 H35 0.9500
C36 C37 1.385(4)
C36 H36 0.9500
C37 C38 1.383(4)
C37 H37 0.9500
C38 C39 1.387(3)
C38 H38 0.9500
C39 S3 1.762(2)
C40 C44 1.466(3)
C40 C41 1.495(3)
C41 F7 1.360(3)
C41 F8 1.366(3)
C41 C42 1.534(4)
C42 F10 1.342(3)
C42 F9 1.353(3)
C42 C43 1.535(3)
C43 F11 1.358(3)
C43 F12 1.370(3)
C43 C44 1.492(3)
C44 C48 1.361(3)
C45 C47 1.547(3)
C45 H45A 0.9800
C45 H45B 0.9800
C45 H45C 0.9800
C46 C49 1.502(3)
C46 H46A 0.9800
C46 H46B 0.9800
C46 H46C 0.9800
C47 C48 1.528(3)
C47 S4 1.830(2)
C48 C49 1.448(3)
C49 C50 1.361(3)
C50 S4 1.741(2)
C52 C53 1.387(3)
C52 H52 0.9500
C53 C54 1.384(3)
C53 H53 0.9500
C54 C55 1.382(4)
C54 H54 0.9500
C55 C56 1.382(3)
C55 H55 0.9500
C56 H56 0.9500
